data_1535046
loop_
_publ_author_name
'Hartenbach, I.'
'Schleid, T.'

_publ_section_title
;
 Thiosilicate der Selten-Erd-Elemente: II.Die nichtzentrosymmetrischen
 Caesium-Derivate Cs M (Si S4) (M = Sm - Tm)
;
_journal_name_full 'Zeitschrift fuer Anorganische und Allgemeine Chemie'
_journal_page_first 394
_journal_page_last 398
_journal_volume 629
_journal_year 2003
_chemical_formula_sum 'Cs Er S4 Si'
_chemical_name_systematic 'Cs Er (Si S4)'
_space_group_IT_number 19
_symmetry_space_group_name_Hall 'P 2ac 2ab'
_symmetry_space_group_name_H-M 'P 21 21 21'
_cell_angle_alpha 90
_cell_angle_beta 90
_cell_angle_gamma 90
_cell_formula_units_Z 4
_cell_length_a 6.3172
_cell_length_b 6.6534
_cell_length_c 17.659
_cell_volume 742.223
_citation_journal_id_ASTM ZAACAB
_cod_data_source_file Hartenbach_ZAACAB_2003_798.cif
_cod_data_source_block Cs1Er1S4Si1
_cod_original_formula_sum 'Cs1 Er1 S4 Si1'
_cod_database_code 1535046

loop_
_symmetry_equiv_pos_as_xyz
x,y,z
-x+1/2,-y,z+1/2
x+1/2,-y+1/2,-z
-x,y+1/2,-z+1/2

loop_
_atom_site_label
_atom_site_type_symbol
_atom_site_fract_x
_atom_site_fract_y
_atom_site_fract_z
_atom_site_occupancy
_atom_site_U_iso_or_equiv
Si1 Si+4 0.2083 0.0171 0.3329 1 0.0
Er1 Er+3 0.70803 0.98053 0.27179 1 0.0
Cs1 Cs+1 0.49537 0.99179 0.53158 1 0.0
S2 S-2 0.3923 0.926 0.71968 1 0.0
S4 S-2 0.3983 0.7542 0.3443 1 0.0
S1 S-2 0.9453 0.0135 0.40444 1 0.0
S3 S-2 0.4339 0.2505 0.3525 1 0.0
